data_8106915
loop_
_publ_author_name
'Wang, Lu-Yao'
'Guo, Xiao-Long'
'Li, Lu'

_publ_section_title
;
 Crystal structure of
 (E)-2-styryl-1-ferrocenylsulfonyl-1H-imidazo[4,5-b]pyridine,
 C24H19FeN3O2S
;
_journal_issue 2
_journal_name_full 'Zeitschrift f\"ur Kristallographie - New Crystal Structures'
_journal_page_first 481
_journal_page_last 483
_journal_paper_doi 10.1515/ncrs-2015-0148
_journal_volume 231
_journal_year 2016
_chemical_formula_sum 'C24 H19 Fe N3 O2 S'
_chemical_formula_weight 469.33
_space_group_IT_number 14
_space_group_name_Hall '-P 2yn'
_space_group_name_H-M_alt 'P 1 21/n 1'
_symmetry_cell_setting monoclinic
_symmetry_space_group_name_H-M 'P 1 21/n 1'
_atom_sites_solution_hydrogens geom
_atom_sites_solution_primary direct
_atom_sites_solution_secondary difmap
_cell_angle_alpha 90.00
_cell_angle_beta 97.496(6)
_cell_angle_gamma 90.00
_cell_formula_units_Z 4
_cell_length_a 8.6762(9)
_cell_length_b 12.4684(12)
_cell_length_c 19.256(2)
_cell_measurement_reflns_used 26624
_cell_measurement_temperature 296(2)
_cell_measurement_theta_max 28.08
_cell_measurement_theta_min 1.90
_cell_volume 2065.3(4)
_computing_cell_refinement 'APEX2 and SAINT (Bruker 2007)'
_computing_data_collection 'APEX2 (Bruker 2007)'
_computing_data_reduction SAINT
_computing_structure_refinement 'SHELXL-97 (Sheldrick, 1997)'
_computing_structure_solution 'SHELXS-97 (Sheldrick, 1990)'
_diffrn_ambient_temperature 296(2)
_diffrn_measured_fraction_theta_full 0.996
_diffrn_measured_fraction_theta_max 0.996
_diffrn_measurement_device_type 'Bruker APEXII CCD area detector'
_diffrn_measurement_method 'phi and omega scans'
_diffrn_radiation_monochromator graphite
_diffrn_radiation_source 'fine-focus sealed tube'
_diffrn_radiation_type MoK\a
_diffrn_radiation_wavelength 0.71073
_diffrn_reflns_av_R_equivalents 0.0146
_diffrn_reflns_av_sigmaI/netI 0.0159
_diffrn_reflns_limit_h_max 10
_diffrn_reflns_limit_h_min -10
_diffrn_reflns_limit_k_max 13
_diffrn_reflns_limit_k_min -13
_diffrn_reflns_limit_l_max 15
_diffrn_reflns_limit_l_min -15
_diffrn_reflns_number 11513
_diffrn_reflns_theta_full 27.98
_diffrn_reflns_theta_max 28.05
_diffrn_reflns_theta_min 1.94
_exptl_absorpt_coefficient_mu 0.859
_exptl_crystal_colour Red
_exptl_crystal_density_diffrn 1.509
_exptl_crystal_density_method 'not measured'
_exptl_crystal_description Block
_exptl_crystal_F_000 968
_exptl_crystal_size_max 0.40
_exptl_crystal_size_mid 0.30
_exptl_crystal_size_min 0.20
_refine_diff_density_max 0.287
_refine_diff_density_min -0.302
_refine_diff_density_rms 0.050
_refine_ls_extinction_method none
_refine_ls_goodness_of_fit_ref 1.034
_refine_ls_hydrogen_treatment mixed
_refine_ls_matrix_type full
_refine_ls_number_parameters 280
_refine_ls_number_reflns 4961
_refine_ls_number_restraints 0
_refine_ls_restrained_S_all 1.034
_refine_ls_R_factor_all 0.0394
_refine_ls_R_factor_gt 0.0302
_refine_ls_shift/su_max 0.001
_refine_ls_shift/su_mean 0.000
_refine_ls_structure_factor_coef Fsqd
_refine_ls_weighting_details 'calc w=1/[\s^2^(Fo^2^)+(0.0376P)^2^+0.5663P] where P=(Fo^2^+2Fc^2^)/3'
_refine_ls_weighting_scheme calc
_refine_ls_wR_factor_gt 0.0749
_refine_ls_wR_factor_ref 0.0794
_reflns_number_gt 3842
_reflns_number_total 4101
_reflns_threshold_expression >2sigma(I)
_cod_data_source_file suppl_ncrs-2015-0148_suppl.cif
_cod_data_source_block 1
_cod_depositor_comments
;
The following automatic conversions were performed:

data item '_symmetry_cell_setting' value 'Monoclinic' was changed to
'monoclinic' in accordance with the built-in table derived from the
CIF Core dictionary named 'cif_core.dic' version 2.4.5 last updated
on 2014-11-21.

Automatic conversion script
Id: cif_fix_values 8738 2021-04-28 16:35:53Z antanas 
;
_cod_original_sg_symbol_H-M P2(1)/n
_cod_database_code 8106915

loop_
_symmetry_equiv_pos_as_xyz
'x, y, z'
'-x+1/2, y+1/2, -z+1/2'
'-x, -y, -z'
'x-1/2, -y-1/2, z-1/2'

loop_
_atom_site_label
_atom_site_type_symbol
_atom_site_fract_x
_atom_site_fract_y
_atom_site_fract_z
_atom_site_U_iso_or_equiv
_atom_site_adp_type
_atom_site_occupancy
_atom_site_symmetry_multiplicity
_atom_site_calc_flag
_atom_site_refinement_flags
_atom_site_disorder_assembly
_atom_site_disorder_group
Fe1 Fe 0.69389(3) 0.540925(18) 0.136415(13) 0.03919(8) Uani 1 1 d . . .
S1 S 0.96987(4) 0.37730(3) 0.095906(19) 0.03365(10) Uani 1 1 d . . .
N1 N 1.20493(16) 0.33478(11) 0.23407(8) 0.0450(3) Uani 1 1 d . . .
N2 N 1.03752(14) 0.26090(10) 0.13350(7) 0.0355(3) Uani 1 1 d . . .
N3 N 1.05192(15) 0.08617(11) 0.16455(7) 0.0409(3) Uani 1 1 d . . .
O1 O 1.09498(14) 0.45089(9) 0.10741(7) 0.0459(3) Uani 1 1 d . . .
O2 O 0.90373(15) 0.35136(9) 0.02670(6) 0.0470(3) Uani 1 1 d . . .
C1 C 0.6434(3) 0.60858(17) 0.03989(12) 0.0616(5) Uani 1 1 d . . .
H1A H 0.6254 0.5698 -0.0047 0.074 Uiso 1 1 calc R . .
C2 C 0.7876(2) 0.64538(15) 0.07271(11) 0.0553(5) Uani 1 1 d . . .
H2A H 0.8878 0.6371 0.0549 0.066 Uiso 1 1 calc R . .
C3 C 0.7631(2) 0.69758(15) 0.13512(12) 0.0568(5) Uani 1 1 d . . .
H3A H 0.8427 0.7319 0.1686 0.068 Uiso 1 1 calc R . .
C4 C 0.6017(2) 0.69167(15) 0.14056(13) 0.0613(5) Uani 1 1 d . . .
H4A H 0.5504 0.7206 0.1790 0.074 Uiso 1 1 calc R . .
C5 C 0.5287(2) 0.63693(17) 0.08222(13) 0.0655(6) Uani 1 1 d . . .
H5A H 0.4174 0.6211 0.0723 0.079 Uiso 1 1 calc R . .
C6 C 0.5859(2) 0.41741(17) 0.18175(13) 0.0641(6) Uani 1 1 d . . .
H6A H 0.4738 0.4115 0.1834 0.077 Uiso 1 1 calc R . .
C7 C 0.6922(3) 0.46812(17) 0.23200(11) 0.0635(6) Uani 1 1 d . . .
H7A H 0.6665 0.5034 0.2745 0.076 Uiso 1 1 calc R . .
C8 C 0.8426(2) 0.46389(14) 0.21039(9) 0.0485(4) Uani 1 1 d . . .
H8A H 0.9395 0.4922 0.2356 0.058 Uiso 1 1 calc R . .
C9 C 0.82421(18) 0.40882(12) 0.14507(8) 0.0366(3) Uani 1 1 d . . .
C10 C 0.6651(2) 0.37953(14) 0.12687(11) 0.0491(4) Uani 1 1 d . . .
H10A H 0.6199 0.3403 0.0850 0.059 Uiso 1 1 calc R . .
C11 C 1.13699(16) 0.25467(12) 0.19736(8) 0.0351(3) Uani 1 1 d . . .
C12 C 1.2908(2) 0.30304(16) 0.29356(10) 0.0506(4) Uani 1 1 d . . .
H12A H 1.3415 0.3556 0.3223 0.061 Uiso 1 1 calc R . .
C13 C 1.3090(2) 0.19703(16) 0.31497(10) 0.0525(5) Uani 1 1 d . . .
H13A H 1.3710 0.1809 0.3568 0.063 Uiso 1 1 calc R . .
C14 C 1.23630(19) 0.11519(15) 0.27496(10) 0.0477(4) Uani 1 1 d . . .
H14A H 1.2482 0.0436 0.2883 0.057 Uiso 1 1 calc R . .
C15 C 1.14484(17) 0.14577(13) 0.21403(9) 0.0371(3) Uani 1 1 d . . .
C16 C 0.98757(17) 0.15445(12) 0.11840(8) 0.0366(3) Uani 1 1 d . . .
C17 C 0.87604(19) 0.12542(13) 0.05861(9) 0.0429(4) Uani 1 1 d . . .
H17A H 0.8268 0.1795 0.0308 0.052 Uiso 1 1 calc R . .
C18 C 0.8423(2) 0.02432(13) 0.04254(9) 0.0426(4) Uani 1 1 d . . .
H18A H 0.8952 -0.0277 0.0709 0.051 Uiso 1 1 calc R . .
C19 C 0.73033(19) -0.01356(13) -0.01523(9) 0.0400(4) Uani 1 1 d . . .
C20 C 0.6310(2) 0.05437(15) -0.05731(10) 0.0494(4) Uani 1 1 d . . .
H20A H 0.6353 0.1279 -0.0493 0.059 Uiso 1 1 calc R . .
C21 C 0.5270(2) 0.01395(17) -0.11048(10) 0.0576(5) Uani 1 1 d . . .
H21A H 0.4611 0.0603 -0.1382 0.069 Uiso 1 1 calc R . .
C22 C 0.5191(2) -0.09534(18) -0.12333(10) 0.0563(5) Uani 1 1 d . . .
H22A H 0.4484 -0.1224 -0.1596 0.068 Uiso 1 1 calc R . .
C23 C 0.6158(2) -0.16331(15) -0.08247(10) 0.0526(5) Uani 1 1 d . . .
H23A H 0.6112 -0.2367 -0.0910 0.063 Uiso 1 1 calc R . .
C24 C 0.7203(2) -0.12313(14) -0.02854(10) 0.0469(4) Uani 1 1 d . . .
H24A H 0.7850 -0.1700 -0.0007 0.056 Uiso 1 1 calc R . .

loop_
_atom_site_aniso_label
_atom_site_aniso_U_11
_atom_site_aniso_U_22
_atom_site_aniso_U_33
_atom_site_aniso_U_23
_atom_site_aniso_U_13
_atom_site_aniso_U_12
Fe1 0.03613(12) 0.03481(14) 0.04747(15) 0.00529(10) 0.00856(10) 0.00640(9)
S1 0.03808(19) 0.02969(19) 0.03328(19) 0.00204(14) 0.00509(14) 0.00117(14)
N1 0.0442(7) 0.0396(8) 0.0485(8) -0.0016(6) -0.0041(6) 0.0003(6)
N2 0.0369(6) 0.0291(6) 0.0396(7) -0.0011(5) 0.0012(5) 0.0036(5)
N3 0.0414(7) 0.0328(7) 0.0485(8) 0.0014(6) 0.0061(6) 0.0003(6)
O1 0.0450(6) 0.0367(6) 0.0563(7) 0.0058(5) 0.0081(5) -0.0061(5)
O2 0.0628(7) 0.0442(7) 0.0328(6) 0.0022(5) 0.0022(5) 0.0009(6)
C1 0.0717(13) 0.0549(12) 0.0556(12) 0.0148(9) -0.0020(10) 0.0131(10)
C2 0.0565(11) 0.0471(11) 0.0651(12) 0.0198(9) 0.0185(9) 0.0089(8)
C3 0.0583(11) 0.0385(10) 0.0743(14) 0.0046(9) 0.0114(10) -0.0017(8)
C4 0.0635(12) 0.0389(10) 0.0862(15) 0.0083(10) 0.0275(11) 0.0156(9)
C5 0.0474(10) 0.0544(12) 0.0923(17) 0.0200(11) 0.0000(11) 0.0138(9)
C6 0.0531(11) 0.0515(11) 0.0943(17) 0.0221(11) 0.0346(11) 0.0080(9)
C7 0.0818(15) 0.0614(13) 0.0540(12) 0.0156(10) 0.0345(11) 0.0267(11)
C8 0.0589(10) 0.0500(11) 0.0366(9) 0.0034(7) 0.0069(8) 0.0158(8)
C9 0.0389(8) 0.0321(8) 0.0390(8) 0.0050(6) 0.0063(6) 0.0057(6)
C10 0.0407(8) 0.0368(9) 0.0709(12) 0.0051(8) 0.0110(8) -0.0015(7)
C11 0.0308(7) 0.0351(8) 0.0394(8) 0.0014(6) 0.0044(6) 0.0039(6)
C12 0.0435(9) 0.0540(11) 0.0509(10) -0.0023(8) -0.0066(8) -0.0036(8)
C13 0.0403(9) 0.0643(12) 0.0499(10) 0.0112(9) -0.0056(8) 0.0016(8)
C14 0.0396(8) 0.0455(10) 0.0574(11) 0.0143(8) 0.0039(8) 0.0052(7)
C15 0.0327(7) 0.0355(8) 0.0438(9) 0.0044(7) 0.0076(6) 0.0022(6)
C16 0.0377(7) 0.0294(8) 0.0434(9) -0.0025(6) 0.0083(6) 0.0000(6)
C17 0.0439(8) 0.0365(9) 0.0469(9) -0.0024(7) 0.0005(7) -0.0003(7)
C18 0.0448(9) 0.0369(9) 0.0455(9) -0.0003(7) 0.0028(7) -0.0011(7)
C19 0.0427(8) 0.0371(9) 0.0411(9) -0.0012(7) 0.0090(7) -0.0049(7)
C20 0.0596(11) 0.0412(10) 0.0465(10) -0.0030(8) 0.0037(8) -0.0009(8)
C21 0.0659(12) 0.0578(12) 0.0464(11) 0.0007(9) -0.0031(9) 0.0029(10)
C22 0.0570(11) 0.0663(13) 0.0448(10) -0.0101(9) 0.0032(8) -0.0163(10)
C23 0.0583(11) 0.0420(10) 0.0594(12) -0.0104(9) 0.0152(9) -0.0163(8)
C24 0.0503(9) 0.0373(9) 0.0530(10) 0.0010(8) 0.0063(8) -0.0069(7)

loop_
_atom_type_symbol
_atom_type_description
_atom_type_scat_dispersion_real
_atom_type_scat_dispersion_imag
_atom_type_scat_source
C C 0.0033 0.0016 'International Tables Vol C Tables 4.2.6.8 and 6.1.1.4'
H H 0.0000 0.0000 'International Tables Vol C Tables 4.2.6.8 and 6.1.1.4'
N N 0.0061 0.0033 'International Tables Vol C Tables 4.2.6.8 and 6.1.1.4'
O O 0.0106 0.0060 'International Tables Vol C Tables 4.2.6.8 and 6.1.1.4'
S S 0.1246 0.1234 'International Tables Vol C Tables 4.2.6.8 and 6.1.1.4'
Fe Fe 0.3463 0.8444 'International Tables Vol C Tables 4.2.6.8 and 6.1.1.4'

loop_
_geom_angle_atom_site_label_1
_geom_angle_atom_site_label_2
_geom_angle_atom_site_label_3
_geom_angle
_geom_angle_site_symmetry_1
_geom_angle_site_symmetry_3
C9 Fe1 C2 108.24(7) . .
C9 Fe1 C10 41.51(6) . .
C2 Fe1 C10 129.38(8) . .
C9 Fe1 C8 41.39(7) . .
C2 Fe1 C8 117.28(8) . .
C10 Fe1 C8 69.83(8) . .
C9 Fe1 C1 118.10(8) . .
C2 Fe1 C1 40.38(8) . .
C10 Fe1 C1 108.56(9) . .
C8 Fe1 C1 151.19(8) . .
C9 Fe1 C3 128.78(7) . .
C2 Fe1 C3 40.40(8) . .
C10 Fe1 C3 167.77(8) . .
C8 Fe1 C3 107.41(8) . .
C1 Fe1 C3 67.77(9) . .
C9 Fe1 C5 151.46(9) . .
C2 Fe1 C5 68.02(8) . .
C10 Fe1 C5 117.60(9) . .
C8 Fe1 C5 166.34(9) . .
C1 Fe1 C5 40.45(9) . .
C3 Fe1 C5 67.80(9) . .
C9 Fe1 C4 167.30(8) . .
C2 Fe1 C4 67.93(8) . .
C10 Fe1 C4 150.18(8) . .
C8 Fe1 C4 128.42(9) . .
C1 Fe1 C4 67.47(9) . .
C3 Fe1 C4 40.60(8) . .
C5 Fe1 C4 39.81(9) . .
C9 Fe1 C7 68.28(7) . .
C2 Fe1 C7 151.05(10) . .
C10 Fe1 C7 68.18(9) . .
C8 Fe1 C7 40.69(8) . .
C1 Fe1 C7 167.23(9) . .
C3 Fe1 C7 118.01(10) . .
C5 Fe1 C7 129.00(9) . .
C4 Fe1 C7 108.80(9) . .
C9 Fe1 C6 68.31(7) . .
C2 Fe1 C6 167.92(10) . .
C10 Fe1 C6 40.48(8) . .
C8 Fe1 C6 68.39(9) . .
C1 Fe1 C6 129.96(10) . .
C3 Fe1 C6 150.67(9) . .
C5 Fe1 C6 109.09(9) . .
C4 Fe1 C6 117.96(8) . .
C7 Fe1 C6 39.78(9) . .
O1 S1 O2 120.18(8) . .
O1 S1 N2 105.83(7) . .
O2 S1 N2 106.36(7) . .
O1 S1 C9 111.65(8) . .
O2 S1 C9 109.45(8) . .
N2 S1 C9 101.49(7) . .
C11 N1 C12 113.21(15) . .
C11 N2 C16 105.30(12) . .
C11 N2 S1 124.00(11) . .
C16 N2 S1 129.56(11) . .
C16 N3 C15 106.17(13) . .
C2 C1 C5 108.2(2) . .
C2 C1 Fe1 69.60(11) . .
C5 C1 Fe1 70.15(12) . .
C2 C1 H1A 125.9 . .
C5 C1 H1A 125.9 . .
Fe1 C1 H1A 125.9 . .
C1 C2 C3 108.07(18) . .
C1 C2 Fe1 70.02(11) . .
C3 C2 Fe1 70.33(11) . .
C1 C2 H2A 126.0 . .
C3 C2 H2A 126.0 . .
Fe1 C2 H2A 126.0 . .
C2 C3 C4 107.44(19) . .
C2 C3 Fe1 69.27(11) . .
C4 C3 Fe1 69.85(11) . .
C2 C3 H3A 126.3 . .
C4 C3 H3A 126.3 . .
Fe1 C3 H3A 126.3 . .
C5 C4 C3 108.33(19) . .
C5 C4 Fe1 70.00(11) . .
C3 C4 Fe1 69.55(10) . .
C5 C4 H4A 125.8 . .
C3 C4 H4A 125.8 . .
Fe1 C4 H4A 125.8 . .
C4 C5 C1 107.93(19) . .
C4 C5 Fe1 70.20(11) . .
C1 C5 Fe1 69.40(11) . .
C4 C5 H5A 126.0 . .
C1 C5 H5A 126.0 . .
Fe1 C5 H5A 126.0 . .
C7 C6 C10 109.07(17) . .
C7 C6 Fe1 70.05(12) . .
C10 C6 Fe1 68.91(10) . .
C7 C6 H6A 125.4 . .
C10 C6 H6A 125.4 . .
Fe1 C6 H6A 125.4 . .
C6 C7 C8 109.21(18) . .
C6 C7 Fe1 70.18(12) . .
C8 C7 Fe1 68.91(10) . .
C6 C7 H7A 125.4 . .
C8 C7 H7A 125.4 . .
Fe1 C7 H7A 125.4 . .
C7 C8 C9 105.96(18) . .
C7 C8 Fe1 70.40(11) . .
C9 C8 Fe1 67.74(9) . .
C7 C8 H8A 127.0 . .
C9 C8 H8A 127.0 . .
Fe1 C8 H8A 127.0 . .
C8 C9 C10 109.50(15) . .
C8 C9 S1 126.19(13) . .
C10 C9 S1 124.27(13) . .
C8 C9 Fe1 70.87(9) . .
C10 C9 Fe1 70.77(9) . .
S1 C9 Fe1 126.33(9) . .
C6 C10 C9 106.26(18) . .
C6 C10 Fe1 70.61(11) . .
C9 C10 Fe1 67.72(9) . .
C6 C10 H10A 126.9 . .
C9 C10 H10A 126.9 . .
Fe1 C10 H10A 126.9 . .
N1 C11 C15 127.55(15) . .
N1 C11 N2 127.34(14) . .
C15 C11 N2 105.10(13) . .
N1 C12 C13 124.30(17) . .
N1 C12 H12A 117.9 . .
C13 C12 H12A 117.9 . .
C14 C13 C12 120.82(16) . .
C14 C13 H13A 119.6 . .
C12 C13 H13A 119.6 . .
C13 C14 C15 116.10(16) . .
C13 C14 H14A 121.9 . .
C15 C14 H14A 121.9 . .
C14 C15 N3 130.99(15) . .
C14 C15 C11 118.00(16) . .
N3 C15 C11 110.99(14) . .
N3 C16 N2 112.36(14) . .
N3 C16 C17 124.11(15) . .
N2 C16 C17 123.52(14) . .
C18 C17 C16 121.90(16) . .
C18 C17 H17A 119.0 . .
C16 C17 H17A 119.0 . .
C17 C18 C19 126.39(16) . .
C17 C18 H18A 116.8 . .
C19 C18 H18A 116.8 . .
C24 C19 C20 118.15(16) . .
C24 C19 C18 118.59(16) . .
C20 C19 C18 123.25(16) . .
C21 C20 C19 120.61(18) . .
C21 C20 H20A 119.7 . .
C19 C20 H20A 119.7 . .
C20 C21 C22 120.52(19) . .
C20 C21 H21A 119.7 . .
C22 C21 H21A 119.7 . .
C23 C22 C21 119.65(18) . .
C23 C22 H22A 120.2 . .
C21 C22 H22A 120.2 . .
C22 C23 C24 120.10(18) . .
C22 C23 H23A 119.9 . .
C24 C23 H23A 119.9 . .
C23 C24 C19 120.95(18) . .
C23 C24 H24A 119.5 . .
C19 C24 H24A 119.5 . .

loop_
_geom_bond_atom_site_label_1
_geom_bond_atom_site_label_2
_geom_bond_distance
_geom_bond_site_symmetry_2
Fe1 C9 1.9925(15) .
Fe1 C2 2.0306(18) .
Fe1 C10 2.0332(18) .
Fe1 C8 2.0341(18) .
Fe1 C1 2.036(2) .
Fe1 C3 2.0445(19) .
Fe1 C5 2.0458(19) .
Fe1 C4 2.0485(18) .
Fe1 C7 2.054(2) .
Fe1 C6 2.0556(19) .
S1 O1 1.4165(12) .
S1 O2 1.4178(12) .
S1 N2 1.6923(13) .
S1 C9 1.7205(16) .
N1 C11 1.318(2) .
N1 C12 1.342(2) .
N2 C11 1.4094(19) .
N2 C16 1.4146(19) .
N3 C16 1.303(2) .
N3 C15 1.382(2) .
C1 C2 1.404(3) .
C1 C5 1.411(3) .
C1 H1A 0.9800 .
C2 C3 1.407(3) .
C2 H2A 0.9800 .
C3 C4 1.420(3) .
C3 H3A 0.9800 .
C4 C5 1.394(3) .
C4 H4A 0.9800 .
C5 H5A 0.9800 .
C6 C7 1.398(3) .
C6 C10 1.415(3) .
C6 H6A 0.9800 .
C7 C8 1.421(3) .
C7 H7A 0.9800 .
C8 C9 1.424(2) .
C8 H8A 0.9800 .
C9 C10 1.427(2) .
C10 H10A 0.9800 .
C11 C15 1.395(2) .
C12 C13 1.388(3) .
C12 H12A 0.9300 .
C13 C14 1.381(3) .
C13 H13A 0.9300 .
C14 C15 1.382(2) .
C14 H14A 0.9300 .
C16 C17 1.450(2) .
C17 C18 1.322(2) .
C17 H17A 0.9300 .
C18 C19 1.457(2) .
C18 H18A 0.9300 .
C19 C24 1.391(2) .
C19 C20 1.391(2) .
C20 C21 1.370(3) .
C20 H20A 0.9300 .
C21 C22 1.385(3) .
C21 H21A 0.9300 .
C22 C23 1.367(3) .
C22 H22A 0.9300 .
C23 C24 1.380(2) .
C23 H23A 0.9300 .
C24 H24A 0.9300 .

loop_
_geom_torsion_atom_site_label_1
_geom_torsion_atom_site_label_2
_geom_torsion_atom_site_label_3
_geom_torsion_atom_site_label_4
_geom_torsion
_geom_torsion_site_symmetry_1
_geom_torsion_site_symmetry_2
_geom_torsion_site_symmetry_3
_geom_torsion_site_symmetry_4
O1 S1 N2 C11 38.67(14) . . . .
O2 S1 N2 C11 167.55(12) . . . .
C9 S1 N2 C11 -78.01(13) . . . .
O1 S1 N2 C16 -155.36(14) . . . .
O2 S1 N2 C16 -26.47(15) . . . .
C9 S1 N2 C16 87.97(15) . . . .
C9 Fe1 C1 C2 -85.41(13) . . . .
C10 Fe1 C1 C2 -129.66(12) . . . .
C8 Fe1 C1 C2 -48.0(2) . . . .
C3 Fe1 C1 C2 37.88(12) . . . .
C5 Fe1 C1 C2 119.27(19) . . . .
C4 Fe1 C1 C2 81.95(13) . . . .
C7 Fe1 C1 C2 157.3(4) . . . .
C6 Fe1 C1 C2 -169.71(12) . . . .
C9 Fe1 C1 C5 155.32(13) . . . .
C2 Fe1 C1 C5 -119.27(19) . . . .
C10 Fe1 C1 C5 111.07(14) . . . .
C8 Fe1 C1 C5 -167.22(16) . . . .
C3 Fe1 C1 C5 -81.39(14) . . . .
C4 Fe1 C1 C5 -37.31(13) . . . .
C7 Fe1 C1 C5 38.1(5) . . . .
C6 Fe1 C1 C5 71.02(17) . . . .
C5 C1 C2 C3 -0.6(2) . . . .
Fe1 C1 C2 C3 -60.31(13) . . . .
C5 C1 C2 Fe1 59.75(14) . . . .
C9 Fe1 C2 C1 112.21(13) . . . .
C10 Fe1 C2 C1 70.76(15) . . . .
C8 Fe1 C2 C1 156.26(12) . . . .
C3 Fe1 C2 C1 -118.72(17) . . . .
C5 Fe1 C2 C1 -37.61(13) . . . .
C4 Fe1 C2 C1 -80.70(14) . . . .
C7 Fe1 C2 C1 -169.86(15) . . . .
C6 Fe1 C2 C1 40.8(4) . . . .
C9 Fe1 C2 C3 -129.08(12) . . . .
C10 Fe1 C2 C3 -170.52(11) . . . .
C8 Fe1 C2 C3 -85.03(13) . . . .
C1 Fe1 C2 C3 118.72(17) . . . .
C5 Fe1 C2 C3 81.11(13) . . . .
C4 Fe1 C2 C3 38.02(13) . . . .
C7 Fe1 C2 C3 -51.1(2) . . . .
C6 Fe1 C2 C3 159.6(3) . . . .
C1 C2 C3 C4 0.4(2) . . . .
Fe1 C2 C3 C4 -59.67(13) . . . .
C1 C2 C3 Fe1 60.11(13) . . . .
C9 Fe1 C3 C2 71.06(15) . . . .
C10 Fe1 C3 C2 36.9(4) . . . .
C8 Fe1 C3 C2 111.89(12) . . . .
C1 Fe1 C3 C2 -37.87(12) . . . .
C5 Fe1 C3 C2 -81.72(14) . . . .
C4 Fe1 C3 C2 -118.70(19) . . . .
C7 Fe1 C3 C2 154.73(12) . . . .
C6 Fe1 C3 C2 -171.41(16) . . . .
C9 Fe1 C3 C4 -170.24(12) . . . .
C2 Fe1 C3 C4 118.70(19) . . . .
C10 Fe1 C3 C4 155.6(4) . . . .
C8 Fe1 C3 C4 -129.41(14) . . . .
C1 Fe1 C3 C4 80.83(15) . . . .
C5 Fe1 C3 C4 36.98(14) . . . .
C7 Fe1 C3 C4 -86.57(15) . . . .
C6 Fe1 C3 C4 -52.7(2) . . . .
C2 C3 C4 C5 -0.2(2) . . . .
Fe1 C3 C4 C5 -59.46(14) . . . .
C2 C3 C4 Fe1 59.30(13) . . . .
C9 Fe1 C4 C5 156.5(3) . . . .
C2 Fe1 C4 C5 81.70(14) . . . .
C10 Fe1 C4 C5 -50.3(2) . . . .
C8 Fe1 C4 C5 -170.25(13) . . . .
C1 Fe1 C4 C5 37.90(13) . . . .
C3 Fe1 C4 C5 119.54(19) . . . .
C7 Fe1 C4 C5 -129.05(14) . . . .
C6 Fe1 C4 C5 -86.64(16) . . . .
C9 Fe1 C4 C3 36.9(4) . . . .
C2 Fe1 C4 C3 -37.84(13) . . . .
C10 Fe1 C4 C3 -169.86(16) . . . .
C8 Fe1 C4 C3 70.21(16) . . . .
C1 Fe1 C4 C3 -81.64(14) . . . .
C5 Fe1 C4 C3 -119.54(19) . . . .
C7 Fe1 C4 C3 111.42(15) . . . .
C6 Fe1 C4 C3 153.82(14) . . . .
C3 C4 C5 C1 -0.2(2) . . . .
Fe1 C4 C5 C1 -59.37(14) . . . .
C3 C4 C5 Fe1 59.18(13) . . . .
C2 C1 C5 C4 0.5(2) . . . .
Fe1 C1 C5 C4 59.87(14) . . . .
C2 C1 C5 Fe1 -59.40(13) . . . .
C9 Fe1 C5 C4 -169.42(14) . . . .
C2 Fe1 C5 C4 -81.46(14) . . . .
C10 Fe1 C5 C4 154.42(12) . . . .
C8 Fe1 C5 C4 34.2(4) . . . .
C1 Fe1 C5 C4 -119.01(19) . . . .
C3 Fe1 C5 C4 -37.70(13) . . . .
C7 Fe1 C5 C4 71.09(17) . . . .
C6 Fe1 C5 C4 111.08(14) . . . .
C9 Fe1 C5 C1 -50.4(2) . . . .
C2 Fe1 C5 C1 37.55(13) . . . .
C10 Fe1 C5 C1 -86.58(14) . . . .
C8 Fe1 C5 C1 153.2(3) . . . .
C3 Fe1 C5 C1 81.31(14) . . . .
C4 Fe1 C5 C1 119.01(19) . . . .
C7 Fe1 C5 C1 -169.90(14) . . . .
C6 Fe1 C5 C1 -129.92(14) . . . .
C9 Fe1 C6 C7 81.68(12) . . . .
C2 Fe1 C6 C7 157.3(3) . . . .
C10 Fe1 C6 C7 120.84(17) . . . .
C8 Fe1 C6 C7 36.99(11) . . . .
C1 Fe1 C6 C7 -169.17(12) . . . .
C3 Fe1 C6 C7 -50.2(2) . . . .
C5 Fe1 C6 C7 -128.69(13) . . . .
C4 Fe1 C6 C7 -86.13(14) . . . .
C9 Fe1 C6 C10 -39.16(11) . . . .
C2 Fe1 C6 C10 36.4(4) . . . .
C8 Fe1 C6 C10 -83.86(12) . . . .
C1 Fe1 C6 C10 69.99(15) . . . .
C3 Fe1 C6 C10 -171.09(15) . . . .
C5 Fe1 C6 C10 110.47(13) . . . .
C4 Fe1 C6 C10 153.02(12) . . . .
C7 Fe1 C6 C10 -120.84(17) . . . .
C10 C6 C7 C8 0.0(2) . . . .
Fe1 C6 C7 C8 -57.95(13) . . . .
C10 C6 C7 Fe1 57.95(14) . . . .
C9 Fe1 C7 C6 -81.76(12) . . . .
C2 Fe1 C7 C6 -170.39(15) . . . .
C10 Fe1 C7 C6 -36.90(11) . . . .
C8 Fe1 C7 C6 -120.92(17) . . . .
C1 Fe1 C7 C6 40.7(4) . . . .
C3 Fe1 C7 C6 154.75(12) . . . .
C5 Fe1 C7 C6 71.65(16) . . . .
C4 Fe1 C7 C6 111.42(13) . . . .
C9 Fe1 C7 C8 39.17(11) . . . .
C2 Fe1 C7 C8 -49.5(2) . . . .
C10 Fe1 C7 C8 84.03(12) . . . .
C1 Fe1 C7 C8 161.6(4) . . . .
C3 Fe1 C7 C8 -84.33(13) . . . .
C5 Fe1 C7 C8 -167.43(12) . . . .
C4 Fe1 C7 C8 -127.66(12) . . . .
C6 Fe1 C7 C8 120.92(17) . . . .
C6 C7 C8 C9 0.1(2) . . . .
Fe1 C7 C8 C9 -58.66(11) . . . .
C6 C7 C8 Fe1 58.71(14) . . . .
C9 Fe1 C8 C7 -117.46(17) . . . .
C2 Fe1 C8 C7 155.55(13) . . . .
C10 Fe1 C8 C7 -79.63(13) . . . .
C1 Fe1 C8 C7 -171.68(18) . . . .
C3 Fe1 C8 C7 112.97(14) . . . .
C5 Fe1 C8 C7 45.7(4) . . . .
C4 Fe1 C8 C7 73.05(16) . . . .
C6 Fe1 C8 C7 -36.18(13) . . . .
C2 Fe1 C8 C9 -86.99(12) . . . .
C10 Fe1 C8 C9 37.83(10) . . . .
C1 Fe1 C8 C9 -54.2(2) . . . .
C3 Fe1 C8 C9 -129.57(11) . . . .
C5 Fe1 C8 C9 163.2(3) . . . .
C4 Fe1 C8 C9 -169.50(10) . . . .
C7 Fe1 C8 C9 117.46(17) . . . .
C6 Fe1 C8 C9 81.27(12) . . . .
C7 C8 C9 C10 -0.09(19) . . . .
Fe1 C8 C9 C10 -60.48(12) . . . .
C7 C8 C9 S1 -178.06(13) . . . .
Fe1 C8 C9 S1 121.54(13) . . . .
C7 C8 C9 Fe1 60.40(12) . . . .
O1 S1 C9 C8 -27.76(17) . . . .
O2 S1 C9 C8 -163.29(14) . . . .
N2 S1 C9 C8 84.59(15) . . . .
O1 S1 C9 C10 154.56(14) . . . .
O2 S1 C9 C10 19.02(16) . . . .
N2 S1 C9 C10 -93.10(15) . . . .
O1 S1 C9 Fe1 64.19(12) . . . .
O2 S1 C9 Fe1 -71.34(12) . . . .
N2 S1 C9 Fe1 176.53(10) . . . .
C2 Fe1 C9 C8 110.85(12) . . . .
C10 Fe1 C9 C8 -119.69(15) . . . .
C1 Fe1 C9 C8 153.69(12) . . . .
C3 Fe1 C9 C8 70.65(14) . . . .
C5 Fe1 C9 C8 -171.78(16) . . . .
C4 Fe1 C9 C8 40.5(4) . . . .
C7 Fe1 C9 C8 -38.52(12) . . . .
C6 Fe1 C9 C8 -81.48(13) . . . .
C2 Fe1 C9 C10 -129.46(12) . . . .
C8 Fe1 C9 C10 119.69(15) . . . .
C1 Fe1 C9 C10 -86.62(13) . . . .
C3 Fe1 C9 C10 -169.66(12) . . . .
C5 Fe1 C9 C10 -52.1(2) . . . .
C4 Fe1 C9 C10 160.2(3) . . . .
C7 Fe1 C9 C10 81.17(13) . . . .
C6 Fe1 C9 C10 38.21(12) . . . .
C2 Fe1 C9 S1 -10.53(13) . . . .
C10 Fe1 C9 S1 118.93(16) . . . .
C8 Fe1 C9 S1 -121.38(16) . . . .
C1 Fe1 C9 S1 32.31(14) . . . .
C3 Fe1 C9 S1 -50.73(15) . . . .
C5 Fe1 C9 S1 66.8(2) . . . .
C4 Fe1 C9 S1 -80.8(4) . . . .
C7 Fe1 C9 S1 -159.90(14) . . . .
C6 Fe1 C9 S1 157.14(14) . . . .
C7 C6 C10 C9 -0.1(2) . . . .
Fe1 C6 C10 C9 58.58(12) . . . .
C7 C6 C10 Fe1 -58.64(14) . . . .
C8 C9 C10 C6 0.1(2) . . . .
S1 C9 C10 C6 178.11(13) . . . .
Fe1 C9 C10 C6 -60.45(13) . . . .
C8 C9 C10 Fe1 60.54(12) . . . .
S1 C9 C10 Fe1 -121.44(13) . . . .
C9 Fe1 C10 C6 117.70(17) . . . .
C2 Fe1 C10 C6 -170.74(13) . . . .
C8 Fe1 C10 C6 79.97(13) . . . .
C1 Fe1 C10 C6 -130.56(13) . . . .
C3 Fe1 C10 C6 159.0(4) . . . .
C5 Fe1 C10 C6 -87.47(15) . . . .
C4 Fe1 C10 C6 -53.7(2) . . . .
C7 Fe1 C10 C6 36.28(13) . . . .
C2 Fe1 C10 C9 71.55(14) . . . .
C8 Fe1 C10 C9 -37.73(10) . . . .
C1 Fe1 C10 C9 111.74(11) . . . .
C3 Fe1 C10 C9 41.3(4) . . . .
C5 Fe1 C10 C9 154.82(11) . . . .
C4 Fe1 C10 C9 -171.40(16) . . . .
C7 Fe1 C10 C9 -81.42(12) . . . .
C6 Fe1 C10 C9 -117.70(17) . . . .
C12 N1 C11 C15 0.5(2) . . . .
C12 N1 C11 N2 178.81(15) . . . .
C16 N2 C11 N1 -176.06(15) . . . .
S1 N2 C11 N1 -7.2(2) . . . .
C16 N2 C11 C15 2.57(16) . . . .
S1 N2 C11 C15 171.40(11) . . . .
C11 N1 C12 C13 0.5(3) . . . .
N1 C12 C13 C14 -0.4(3) . . . .
C12 C13 C14 C15 -0.7(3) . . . .
C13 C14 C15 N3 -176.65(16) . . . .
C13 C14 C15 C11 1.6(2) . . . .
C16 N3 C15 C14 178.29(17) . . . .
C16 N3 C15 C11 -0.07(18) . . . .
N1 C11 C15 C14 -1.6(3) . . . .
N2 C11 C15 C14 179.75(14) . . . .
N1 C11 C15 N3 176.98(15) . . . .
N2 C11 C15 N3 -1.65(17) . . . .
C15 N3 C16 N2 1.83(17) . . . .
C15 N3 C16 C17 -177.55(15) . . . .
C11 N2 C16 N3 -2.85(17) . . . .
S1 N2 C16 N3 -170.83(11) . . . .
C11 N2 C16 C17 176.53(14) . . . .
S1 N2 C16 C17 8.6(2) . . . .
N3 C16 C17 C18 -6.8(3) . . . .
N2 C16 C17 C18 173.87(16) . . . .
C16 C17 C18 C19 178.69(16) . . . .
C17 C18 C19 C24 173.87(18) . . . .
C17 C18 C19 C20 -7.1(3) . . . .
C24 C19 C20 C21 -0.3(3) . . . .
C18 C19 C20 C21 -179.33(18) . . . .
C19 C20 C21 C22 -0.1(3) . . . .
C20 C21 C22 C23 0.1(3) . . . .
C21 C22 C23 C24 0.2(3) . . . .
C22 C23 C24 C19 -0.6(3) . . . .
C20 C19 C24 C23 0.6(3) . . . .
C18 C19 C24 C23 179.76(16) . . . .
